data_7039901
loop_
_publ_author_name
'Laram\'ee-Milette, Baptiste'
'Hanan, Garry S.'

_publ_section_title
;
 Ruthenium bistridentate complexes with non-symmetrical
 hexahydro-pyrimidopyrimidine ligands: a structural and theoretical
 investigation of their optical and electrochemical properties.
;
_journal_issue 31
_journal_name_full 'Dalton transactions (Cambridge, England : 2003)'
_journal_page_first 12507
_journal_page_last 12517
_journal_paper_doi 10.1039/c6dt02408d
_journal_volume 45
_journal_year 2016
_chemical_formula_moiety 'C38 H34 N8 Ru, 2(F6 P), C3 H6 O'
_chemical_formula_sum 'C41 H40 F12 N8 O P2 Ru'
_chemical_formula_weight 1051.82
_space_group_crystal_system triclinic
_space_group_IT_number 2
_space_group_name_Hall '-P 1'
_space_group_name_H-M_alt 'P -1'
_symmetry_space_group_name_Hall '-P 1'
_symmetry_space_group_name_H-M 'P -1'
_atom_sites_solution_hydrogens geom
_audit_creation_date 2016-04-01
_audit_creation_method
;
Olex2 1.2
(compiled 2015.01.26 svn.r3150 for OlexSys, GUI svn.r4998)
;
_audit_update_record
;
2016-04-04 deposited with the CCDC.
2016-07-12 downloaded from the CCDC.
;
_cell_angle_alpha 69.3920(10)
_cell_angle_beta 80.4920(10)
_cell_angle_gamma 79.5240(10)
_cell_formula_units_Z 4
_cell_length_a 13.4632(3)
_cell_length_b 17.4582(5)
_cell_length_c 19.4702(5)
_cell_measurement_reflns_used 8978
_cell_measurement_temperature 100(2)
_cell_measurement_theta_max 53.94
_cell_measurement_theta_min 2.61
_cell_volume 4186.57(19)
_computing_molecular_graphics 'Olex2 (Dolomanov et al., 2009)'
_computing_publication_material 'Olex2 (Dolomanov et al., 2009)'
_computing_structure_refinement 'XL (Sheldrick, 2008)'
_diffrn_ambient_temperature 100
_diffrn_measured_fraction_theta_full 0.986
_diffrn_measured_fraction_theta_max 0.984
_diffrn_measurement_device_type 'Bruker APEX-II CCD'
_diffrn_measurement_method '\f and \w scans'
_diffrn_radiation_type GaK\a
_diffrn_radiation_wavelength 1.3418
_diffrn_reflns_av_unetI/netI 0.0319
_diffrn_reflns_Laue_measured_fraction_full 0.986
_diffrn_reflns_Laue_measured_fraction_max 0.984
_diffrn_reflns_limit_h_max 17
_diffrn_reflns_limit_h_min -16
_diffrn_reflns_limit_k_max 22
_diffrn_reflns_limit_k_min -20
_diffrn_reflns_limit_l_max 25
_diffrn_reflns_limit_l_min 0
_diffrn_reflns_number 18299
_diffrn_reflns_point_group_measured_fraction_full 0.986
_diffrn_reflns_point_group_measured_fraction_max 0.984
_diffrn_reflns_theta_full 53.618
_diffrn_reflns_theta_max 59.876
_diffrn_reflns_theta_min 2.123
_exptl_absorpt_coefficient_mu 3.066
_exptl_absorpt_correction_T_max 0.7517
_exptl_absorpt_correction_T_min 0.5773
_exptl_absorpt_correction_type multi-scan
_exptl_absorpt_process_details
;
SADABS-2014/4 (Bruker,2014/4) was used for absorption correction.
wR2(int) was 0.1302 before and 0.0454 after correction.
The Ratio of minimum to maximum transmission is 0.7260.
The \l/2 correction factor is 0.00150.
;
_exptl_crystal_colour black
_exptl_crystal_density_diffrn 1.669
_exptl_crystal_density_method 'not measured'
_exptl_crystal_description needle
_exptl_crystal_F_000 2128
_exptl_crystal_size_max 0.12
_exptl_crystal_size_mid 0.08
_exptl_crystal_size_min 0.06
_refine_diff_density_max 1.176
_refine_diff_density_min -0.669
_refine_diff_density_rms 0.096
_refine_ls_extinction_method none
_refine_ls_goodness_of_fit_ref 1.037
_refine_ls_hydrogen_treatment constr
_refine_ls_matrix_type full
_refine_ls_number_parameters 1179
_refine_ls_number_reflns 18299
_refine_ls_number_restraints 0
_refine_ls_restrained_S_all 1.037
_refine_ls_R_factor_all 0.0357
_refine_ls_R_factor_gt 0.0331
_refine_ls_shift/su_max 0.002
_refine_ls_shift/su_mean 0.000
_refine_ls_structure_factor_coef Fsqd
_refine_ls_weighting_details 'w=1/[\s^2^(Fo^2^)+(0.0450P)^2^+4.1787P] where P=(Fo^2^+2Fc^2^)/3'
_refine_ls_weighting_scheme calc
_refine_ls_wR_factor_gt 0.0835
_refine_ls_wR_factor_ref 0.0857
_reflns_Friedel_coverage 0.000
_reflns_number_gt 17364
_reflns_number_total 18299
_reflns_threshold_expression 'I > 2\s(I)'
_cod_data_source_file c6dt02408d2.cif
_cod_data_source_block bala66_0m
_cod_depositor_comments
;
Adding full bibliography for 7039900--7039902.cif.

2018-06-07
Z value and formula fixed to values more according to usual
chemical conventions.                 miguel
;
_cod_original_formula_sum 'C164 H160 F48 N32 O4 P8 Ru4'
_cod_original_formula_weight 4207.27
_cod_original_formula_moiety '4(C38 H34 N8 Ru), 8(F6 P), 4(C3 H6 O)'
_cod_original_formula_units_Z 1
_cod_database_code 7039901
_shelx_space_group_comment
;
The symmetry employed for this shelxl refinement is uniquely defined
by the following loop, which should always be used as a source of
symmetry information in preference to the above space-group names.
They are only intended as comments.
;
_shelx_estimated_absorpt_t_max 119.709
_shelx_estimated_absorpt_t_min 4.749
_olex2_refinement_description
;
1. Twinned data refinement
 Scales: 0.6209(5) 0.3791(5)
2. Fixed Uiso
 At 1.2 times of:
  All C(H) groups, All C(H,H) groups
 At 1.5 times of:
  All C(H,H,H) groups
3.a Secondary CH2 refined with riding coordinates:
 C32(H32A,H32B), C74(H74A,H74B), C34(H34A,H34B), C37(H37A,H37B), C71(H71A,
 H71B), C38(H38A,H38B), C36(H36A,H36B), C72(H72A,H72B), C33(H33A,H33B),
 C70(H70A,H70B), C76(H76A,H76B), C75(H75A,H75B)
3.b Aromatic/amide H refined with riding coordinates:
 C60(H60), C15(H15), C7(H7), C22(H22), C61(H61), C53(H53), C12(H12), C63(H63),
 C68(H68), C42(H42), C25(H25), C45(H45), C47(H47), C14(H14), C39(H39), C41(H41),
  C13(H13), C4(H4), C3(H3), C50(H50), C9(H9), C67(H67), C30(H30), C23(H23),
 C2(H2), C56(H56), C40(H40), C52(H52), C55(H55), C66(H66), C28(H28), C20(H20),
 C24(H24), C62(H62), C1(H1), C21(H21), C29(H29), C51(H51), C59(H59), C18(H18),
 C57(H57), C58(H58), C19(H19), C17(H17)
3.c Idealised Me refined as rotating group:
 C82(H82A,H82B,H82C), C79(H79A,H79B,H79C), C80(H80A,H80B,H80C), C77(H77A,H77B,
 H77C)
;
_shelx_shelxl_version_number 2014/7
_olex2_submission_special_instructions 'No special instructions were received'

loop_
_space_group_symop_operation_xyz
'x, y, z'
'-x, -y, -z'

loop_
_atom_site_label
_atom_site_type_symbol
_atom_site_fract_x
_atom_site_fract_y
_atom_site_fract_z
_atom_site_U_iso_or_equiv
_atom_site_adp_type
_atom_site_occupancy
_atom_site_site_symmetry_order
_atom_site_calc_flag
_atom_site_refinement_flags_posn
_atom_site_refinement_flags_adp
_atom_site_refinement_flags_occupancy
Ru2 Ru 0.66140(2) 0.24995(2) 0.07446(2) 0.01281(5) Uani 1 1 d . . .
Ru1 Ru 0.64939(2) 0.72105(2) 0.40589(2) 0.01265(5) Uani 1 1 d . . .
P4 P 0.5000 1.0000 0.5000 0.02099(19) Uani 1 2 d S T P
P3 P 0.09671(5) 1.04535(4) 0.28136(4) 0.01763(12) Uani 1 1 d . . .
P5 P 0.5000 0.0000 0.0000 0.02175(19) Uani 1 2 d S T P
P1 P 0.21162(6) 0.53221(5) 0.27203(5) 0.02733(14) Uani 1 1 d . . .
P2 P 0.71809(6) 0.48892(5) 0.22773(4) 0.02729(16) Uani 1 1 d . . .
F16 F 0.08393(14) 1.14421(10) 0.24833(10) 0.0313(4) Uani 1 1 d . . .
F17 F 0.17130(13) 1.04096(11) 0.20891(9) 0.0284(4) Uani 1 1 d . . .
F14 F 0.11175(14) 0.94614(10) 0.31374(10) 0.0319(4) Uani 1 1 d . . .
N10 N 0.71324(16) 0.23385(12) 0.16756(11) 0.0145(4) Uani 1 1 d . . .
N5 N 0.59229(16) 0.70164(13) 0.51274(11) 0.0169(4) Uani 1 1 d . . .
F13 F 0.19387(13) 1.04526(11) 0.31964(10) 0.0297(4) Uani 1 1 d . . .
N12 N 0.55680(16) 0.35129(13) 0.07564(12) 0.0160(4) Uani 1 1 d . . .
F11 F 0.71743(16) 0.49189(13) 0.14429(11) 0.0421(5) Uani 1 1 d . . .
F9 F 0.71667(16) 0.48465(13) 0.31202(11) 0.0421(5) Uani 1 1 d . . .
N3 N 0.77494(15) 0.63218(13) 0.41984(12) 0.0157(4) Uani 1 1 d . . .
F15 F 0.02523(14) 1.04944(12) 0.35398(10) 0.0368(4) Uani 1 1 d . . .
F22 F 0.58168(15) -0.01097(13) -0.06663(10) 0.0398(4) Uani 1 1 d . . .
N13 N 0.60029(16) 0.27475(13) -0.02101(11) 0.0166(4) Uani 1 1 d . . .
F18 F 0.00144(14) 1.04466(13) 0.24275(11) 0.0394(4) Uani 1 1 d . . .
F24 F 0.41092(15) 0.00287(14) -0.04624(11) 0.0444(5) Uani 1 1 d . . .
F8 F 0.71038(18) 0.39204(12) 0.25677(12) 0.0467(5) Uani 1 1 d . . .
N2 N 0.70007(15) 0.73468(13) 0.30268(11) 0.0141(4) Uani 1 1 d . . .
N4 N 0.54920(15) 0.64033(13) 0.41906(12) 0.0152(4) Uani 1 1 d . . .
F12 F 0.59626(13) 0.50433(12) 0.23646(11) 0.0367(4) Uani 1 1 d . . .
N1 N 0.53623(16) 0.80907(13) 0.35302(11) 0.0155(4) Uani 1 1 d . . .
N9 N 0.55643(16) 0.18014(12) 0.14889(11) 0.0153(4) Uani 1 1 d . . .
F3 F 0.13517(17) 0.46905(14) 0.32090(14) 0.0525(6) Uani 1 1 d . . .
N11 N 0.78512(16) 0.31416(13) 0.03538(12) 0.0152(4) Uani 1 1 d . . .
N15 N 0.74232(17) 0.14153(13) 0.06104(12) 0.0186(4) Uani 1 1 d . . .
N7 N 0.72703(16) 0.81151(13) 0.41002(12) 0.0168(4) Uani 1 1 d . . .
F10 F 0.7182(2) 0.58586(13) 0.20047(14) 0.0570(6) Uani 1 1 d . . .
N6 N 0.72772(17) 0.75164(14) 0.53874(12) 0.0192(4) Uani 1 1 d . . .
F7 F 0.83785(16) 0.4711(2) 0.22028(15) 0.0658(7) Uani 1 1 d . . .
F6 F 0.12035(19) 0.59380(18) 0.23057(14) 0.0654(7) Uani 1 1 d . . .
N14 N 0.73564(18) 0.19511(14) -0.06734(13) 0.0215(5) Uani 1 1 d . . .
F23 F 0.50559(19) -0.09788(12) 0.03587(12) 0.0482(5) Uani 1 1 d . . .
C60 C 0.5439(2) 0.39143(16) 0.12504(14) 0.0196(5) Uani 1 1 d . . .
H60 H 0.5945 0.3799 0.1574 0.024 Uiso 1 1 calc R . .
O2 O 0.0269(2) 0.69021(16) 0.42662(15) 0.0501(7) Uani 1 1 d . . .
C5 C 0.55023(18) 0.82867(15) 0.27742(14) 0.0160(5) Uani 1 1 d . . .
C10 C 0.78815(18) 0.68927(15) 0.28761(14) 0.0157(5) Uani 1 1 d . . .
C31 C 0.6318(2) 0.72410(15) 0.56072(14) 0.0186(5) Uani 1 1 d . . .
F4 F 0.1862(3) 0.57673(17) 0.33260(16) 0.0760(9) Uani 1 1 d . . .
N16 N 0.8198(2) 0.06284(16) -0.01476(15) 0.0308(6) Uani 1 1 d . . .
C44 C 0.66239(18) 0.19208(15) 0.23202(13) 0.0155(4) Uani 1 1 d . . .
C43 C 0.57123(19) 0.16367(15) 0.22132(13) 0.0162(5) Uani 1 1 d . . .
C6 C 0.64754(18) 0.79007(15) 0.24837(13) 0.0150(4) Uani 1 1 d . . .
N8 N 0.82364(18) 0.85698(14) 0.47497(13) 0.0224(5) Uani 1 1 d . . .
C48 C 0.79859(19) 0.26521(15) 0.16569(14) 0.0167(5) Uani 1 1 d . . .
C64 C 0.48634(19) 0.37019(15) 0.02764(14) 0.0169(5) Uani 1 1 d . . .
C15 C 0.80375(19) 0.57516(16) 0.48363(14) 0.0189(5) Uani 1 1 d . . .
H15 H 0.7715 0.5806 0.5292 0.023 Uiso 1 1 calc R . .
F2 F 0.2329(2) 0.4883(2) 0.21251(18) 0.0850(10) Uani 1 1 d . . .
C65 C 0.5108(2) 0.32866(16) -0.02846(14) 0.0191(5) Uani 1 1 d . . .
F1 F 0.3014(2) 0.47417(17) 0.31506(19) 0.0762(9) Uani 1 1 d . . .
C73 C 0.7633(2) 0.13129(16) -0.00323(15) 0.0192(5) Uani 1 1 d . . .
C7 C 0.68692(19) 0.80499(16) 0.17499(14) 0.0173(5) Uani 1 1 d . . .
H7 H 0.6500 0.8434 0.1366 0.021 Uiso 1 1 calc R . .
C11 C 0.82635(18) 0.62625(16) 0.35440(14) 0.0165(5) Uani 1 1 d . . .
C22 C 0.5354(2) 0.60784(16) 0.36814(14) 0.0193(5) Uani 1 1 d . . .
H22 H 0.5845 0.6124 0.3263 0.023 Uiso 1 1 calc R . .
F20 F 0.4243(2) 0.93344(17) 0.53820(13) 0.0646(7) Uani 1 1 d . . .
F21 F 0.4632(2) 1.03431(16) 0.56651(13) 0.0656(7) Uani 1 1 d . . .
C26 C 0.48101(19) 0.63076(16) 0.48046(14) 0.0182(5) Uani 1 1 d . . .
F19 F 0.58526(19) 0.9399(2) 0.54575(14) 0.0910(12) Uani 1 1 d . . .
F5 F 0.2872(2) 0.59466(18) 0.2242(2) 0.0889(11) Uani 1 1 d . . .
C69 C 0.6389(2) 0.24202(16) -0.07368(14) 0.0190(5) Uani 1 1 d . . .
C61 C 0.4594(2) 0.44899(17) 0.13042(16) 0.0244(6) Uani 1 1 d . . .
H61 H 0.4514 0.4755 0.1664 0.029 Uiso 1 1 calc R . .
C27 C 0.5065(2) 0.66288(16) 0.53517(14) 0.0190(5) Uani 1 1 d . . .
C35 C 0.75654(19) 0.80959(16) 0.47155(15) 0.0184(5) Uani 1 1 d . . .
C53 C 0.81705(19) 0.35714(15) -0.03468(14) 0.0181(5) Uani 1 1 d . . .
H53 H 0.7813 0.3577 -0.0731 0.022 Uiso 1 1 calc R . .
C12 C 0.9035(2) 0.56199(17) 0.35305(15) 0.0212(5) Uani 1 1 d . . .
H12 H 0.9386 0.5591 0.3073 0.025 Uiso 1 1 calc R . .
C63 C 0.4010(2) 0.42768(17) 0.03012(16) 0.0232(5) Uani 1 1 d . . .
H63 H 0.3523 0.4401 -0.0038 0.028 Uiso 1 1 calc R . .
C49 C 0.83819(19) 0.31293(16) 0.09055(14) 0.0172(5) Uani 1 1 d . . .
C68 C 0.5867(2) 0.25839(18) -0.13532(15) 0.0258(6) Uani 1 1 d . . .
H68 H 0.6137 0.2342 -0.1723 0.031 Uiso 1 1 calc R . .
C42 C 0.5052(2) 0.12156(17) 0.27920(15) 0.0210(5) Uani 1 1 d . . .
H42 H 0.5163 0.1109 0.3289 0.025 Uiso 1 1 calc R . .
C32 C 0.7944(2) 0.73621(18) 0.59679(16) 0.0262(6) Uani 1 1 d . . .
H32A H 0.8647 0.7164 0.5802 0.031 Uiso 1 1 calc R . .
H32B H 0.7704 0.6931 0.6423 0.031 Uiso 1 1 calc R . .
C25 C 0.3965(2) 0.59148(18) 0.49011(16) 0.0241(6) Uani 1 1 d . . .
H25 H 0.3496 0.5852 0.5332 0.029 Uiso 1 1 calc R . .
C45 C 0.69765(19) 0.17957(15) 0.29895(14) 0.0173(5) Uani 1 1 d . . .
H45 H 0.6614 0.1507 0.3442 0.021 Uiso 1 1 calc R . .
C47 C 0.83788(19) 0.25241(16) 0.23131(14) 0.0182(5) Uani 1 1 d . . .
H47 H 0.8993 0.2725 0.2302 0.022 Uiso 1 1 calc R . .
C14 C 0.8788(2) 0.50922(17) 0.48448(15) 0.0225(5) Uani 1 1 d . . .
H14 H 0.8956 0.4691 0.5301 0.027 Uiso 1 1 calc R . .
C39 C 0.4774(2) 0.15221(16) 0.13542(15) 0.0200(5) Uani 1 1 d . . .
H39 H 0.4679 0.1619 0.0856 0.024 Uiso 1 1 calc R . .
C41 C 0.4232(2) 0.09520(18) 0.26391(16) 0.0249(6) Uani 1 1 d . . .
H41 H 0.3766 0.0672 0.3029 0.030 Uiso 1 1 calc R . .
C8 C 0.78160(19) 0.76288(16) 0.15805(14) 0.0174(5) Uani 1 1 d . . .
C13 C 0.9292(2) 0.50198(18) 0.41877(16) 0.0249(6) Uani 1 1 d . . .
H13 H 0.9805 0.4568 0.4186 0.030 Uiso 1 1 calc R . .
C4 C 0.47591(19) 0.87852(16) 0.23372(15) 0.0194(5) Uani 1 1 d . . .
H4 H 0.4869 0.8922 0.1816 0.023 Uiso 1 1 calc R . .
C3 C 0.3852(2) 0.90814(17) 0.26737(16) 0.0224(5) Uani 1 1 d . . .
H3 H 0.3330 0.9416 0.2384 0.027 Uiso 1 1 calc R . .
C50 C 0.9213(2) 0.35544(17) 0.07450(15) 0.0228(5) Uani 1 1 d . . .
H50 H 0.9568 0.3542 0.1133 0.027 Uiso 1 1 calc R . .
C74 C 0.7639(2) 0.06947(18) 0.12680(16) 0.0298(6) Uani 1 1 d . . .
H74A H 0.7053 0.0379 0.1429 0.036 Uiso 1 1 calc R . .
H74B H 0.7725 0.0887 0.1674 0.036 Uiso 1 1 calc R . .
C9 C 0.83110(19) 0.70331(16) 0.21543(14) 0.0175(5) Uani 1 1 d . . .
H9 H 0.8940 0.6726 0.2049 0.021 Uiso 1 1 calc R . .
C46 C 0.7865(2) 0.20979(16) 0.29906(14) 0.0184(5) Uani 1 1 d . . .
C34 C 0.8250(2) 0.88172(18) 0.53997(17) 0.0265(6) Uani 1 1 d . . .
H34A H 0.7789 0.9340 0.5352 0.032 Uiso 1 1 calc R . .
H34B H 0.8945 0.8919 0.5414 0.032 Uiso 1 1 calc R . .
C67 C 0.4963(3) 0.30969(19) -0.14112(16) 0.0298(6) Uani 1 1 d . . .
H67 H 0.4599 0.3205 -0.1821 0.036 Uiso 1 1 calc R . .
O1 O 0.1442(2) 0.39417(17) 0.09808(16) 0.0487(7) Uani 1 1 d . . .
C30 C 0.5818(2) 0.71459(18) 0.63187(15) 0.0241(6) Uani 1 1 d . . .
H30 H 0.6083 0.7327 0.6649 0.029 Uiso 1 1 calc R . .
C23 C 0.4527(2) 0.56852(18) 0.37491(16) 0.0248(6) Uani 1 1 d . . .
H23 H 0.4449 0.5466 0.3381 0.030 Uiso 1 1 calc R . .
C2 C 0.3715(2) 0.88868(16) 0.34314(15) 0.0220(5) Uani 1 1 d . . .
H2 H 0.3099 0.9085 0.3669 0.026 Uiso 1 1 calc R . .
C56 C 0.8544(2) 0.11467(18) 0.49440(15) 0.0257(6) Uani 1 1 d . . .
H56 H 0.8500 0.0643 0.5342 0.031 Uiso 1 1 calc R . .
C37 C 0.7859(2) 0.95131(17) 0.35420(16) 0.0243(6) Uani 1 1 d . . .
H37A H 0.7320 0.9846 0.3769 0.029 Uiso 1 1 calc R . .
H37B H 0.8145 0.9882 0.3064 0.029 Uiso 1 1 calc R . .
C40 C 0.4097(2) 0.11017(18) 0.19092(16) 0.0252(6) Uani 1 1 d . . .
H40 H 0.3545 0.0916 0.1794 0.030 Uiso 1 1 calc R . .
C52 C 0.8995(2) 0.40056(17) -0.05344(15) 0.0235(5) Uani 1 1 d . . .
H52 H 0.9193 0.4305 -0.1036 0.028 Uiso 1 1 calc R . .
C71 C 0.7825(3) 0.1094(2) -0.14548(18) 0.0325(7) Uani 1 1 d . . .
H71A H 0.7097 0.1076 -0.1466 0.039 Uiso 1 1 calc R . .
H71B H 0.8204 0.1050 -0.1923 0.039 Uiso 1 1 calc R . .
C55 C 0.8165(2) 0.12618(17) 0.42890(15) 0.0229(5) Uani 1 1 d . . .
H55 H 0.7849 0.0840 0.4245 0.028 Uiso 1 1 calc R . .
C66 C 0.4572(2) 0.34620(18) -0.08767(16) 0.0254(6) Uani 1 1 d . . .
H66 H 0.3950 0.3824 -0.0919 0.030 Uiso 1 1 calc R . .
C81 C 0.0743(3) 0.72563(19) 0.3695(2) 0.0346(7) Uani 1 1 d . . .
C28 C 0.4557(2) 0.65122(18) 0.60507(15) 0.0247(6) Uani 1 1 d . . .
H28 H 0.3961 0.6250 0.6201 0.030 Uiso 1 1 calc R . .
C20 C 0.9807(2) 0.80472(17) -0.00688(16) 0.0273(6) Uani 1 1 d . . .
H20 H 1.0516 0.8075 -0.0168 0.033 Uiso 1 1 calc R . .
C38 C 0.8687(2) 0.91055(18) 0.40491(17) 0.0252(6) Uani 1 1 d . . .
H38A H 0.9225 0.8776 0.3819 0.030 Uiso 1 1 calc R . .
H38B H 0.8996 0.9532 0.4135 0.030 Uiso 1 1 calc R . .
C36 C 0.7423(2) 0.88339(17) 0.34247(15) 0.0222(5) Uani 1 1 d . . .
H36A H 0.6762 0.9066 0.3225 0.027 Uiso 1 1 calc R . .
H36B H 0.7886 0.8642 0.3050 0.027 Uiso 1 1 calc R . .
C54 C 0.82452(19) 0.19889(17) 0.36961(14) 0.0196(5) Uani 1 1 d . . .
C24 C 0.3814(2) 0.56122(18) 0.43576(17) 0.0275(6) Uani 1 1 d . . .
H24 H 0.3226 0.5359 0.4406 0.033 Uiso 1 1 calc R . .
C16 C 0.8301(2) 0.78106(16) 0.08106(14) 0.0193(5) Uani 1 1 d . . .
C62 C 0.3874(2) 0.46662(18) 0.08224(17) 0.0265(6) Uani 1 1 d . . .
H62 H 0.3287 0.5054 0.0849 0.032 Uiso 1 1 calc R . .
C1 C 0.44901(19) 0.83975(16) 0.38415(14) 0.0182(5) Uani 1 1 d . . .
H1 H 0.4399 0.8276 0.4362 0.022 Uiso 1 1 calc R . .
C72 C 0.8227(3) 0.0395(2) -0.08089(19) 0.0348(7) Uani 1 1 d . . .
H72A H 0.7822 -0.0065 -0.0683 0.042 Uiso 1 1 calc R . .
H72B H 0.8938 0.0193 -0.0956 0.042 Uiso 1 1 calc R . .
C21 C 0.9342(2) 0.78386(17) 0.06572(15) 0.0229(5) Uani 1 1 d . . .
H21 H 0.9742 0.7714 0.1051 0.027 Uiso 1 1 calc R . .
C33 C 0.7921(3) 0.81551(19) 0.61228(17) 0.0309(7) Uani 1 1 d . . .
H33A H 0.8389 0.8068 0.6494 0.037 Uiso 1 1 calc R . .
H33B H 0.7227 0.8334 0.6320 0.037 Uiso 1 1 calc R . .
C70 C 0.7961(2) 0.1899(2) -0.13607(16) 0.0287(6) Uani 1 1 d . . .
H70A H 0.8687 0.1909 -0.1337 0.034 Uiso 1 1 calc R . .
H70B H 0.7729 0.2375 -0.1786 0.034 Uiso 1 1 calc R . .
C29 C 0.4941(2) 0.67882(18) 0.65296(15) 0.0268(6) Uani 1 1 d . . .
H29 H 0.4593 0.6728 0.7008 0.032 Uiso 1 1 calc R . .
C51 C 0.9527(2) 0.39975(18) 0.00208(17) 0.0262(6) Uani 1 1 d . . .
H51 H 1.0096 0.4290 -0.0093 0.031 Uiso 1 1 calc R . .
C59 C 0.8688(2) 0.26145(19) 0.37739(16) 0.0259(6) Uani 1 1 d . . .
H59 H 0.8742 0.3116 0.3374 0.031 Uiso 1 1 calc R . .
C18 C 0.8199(3) 0.8173(2) -0.04968(16) 0.0327(7) Uani 1 1 d . . .
H18 H 0.7809 0.8275 -0.0892 0.039 Uiso 1 1 calc R . .
C57 C 0.8987(2) 0.1768(2) 0.50168(16) 0.0286(6) Uani 1 1 d . . .
H57 H 0.9247 0.1689 0.5465 0.034 Uiso 1 1 calc R . .
C58 C 0.9050(2) 0.2502(2) 0.44378(17) 0.0311(6) Uani 1 1 d . . .
H58 H 0.9340 0.2932 0.4493 0.037 Uiso 1 1 calc R . .
C82 C 0.1853(3) 0.7363(2) 0.3609(2) 0.0470(9) Uani 1 1 d . . .
H82A H 0.2131 0.7074 0.4081 0.071 Uiso 1 1 calc GR . .
H82B H 0.1916 0.7952 0.3455 0.071 Uiso 1 1 calc GR . .
H82C H 0.2230 0.7133 0.3234 0.071 Uiso 1 1 calc GR . .
C79 C 0.0761(3) 0.3574(2) 0.2248(2) 0.0393(8) Uani 1 1 d . . .
H79A H 0.0179 0.3978 0.2059 0.059 Uiso 1 1 calc GR . .
H79B H 0.1045 0.3738 0.2600 0.059 Uiso 1 1 calc GR . .
H79C H 0.0540 0.3029 0.2497 0.059 Uiso 1 1 calc GR . .
C78 C 0.1557(3) 0.3539(2) 0.1620(2) 0.0363(7) Uani 1 1 d . . .
C19 C 0.9229(2) 0.82123(19) -0.06420(16) 0.0317(7) Uani 1 1 d . . .
H19 H 0.9543 0.8353 -0.1136 0.038 Uiso 1 1 calc R . .
C17 C 0.7725(2) 0.79842(19) 0.02252(16) 0.0279(6) Uani 1 1 d . . .
H17 H 0.7011 0.7974 0.0319 0.033 Uiso 1 1 calc R . .
C80 C 0.0226(3) 0.7634(2) 0.3007(2) 0.0382(7) Uani 1 1 d . . .
H80A H 0.0496 0.7327 0.2666 0.057 Uiso 1 1 calc GR . .
H80B H 0.0350 0.8210 0.2772 0.057 Uiso 1 1 calc GR . .
H80C H -0.0506 0.7613 0.3131 0.057 Uiso 1 1 calc GR . .
C76 C 0.8574(3) -0.0063(2) 0.0473(2) 0.0515(10) Uani 1 1 d . . .
H76A H 0.8151 -0.0511 0.0592 0.062 Uiso 1 1 calc R . .
H76B H 0.9278 -0.0277 0.0323 0.062 Uiso 1 1 calc R . .
C75 C 0.8567(3) 0.0144(2) 0.1125(2) 0.0519(10) Uani 1 1 d . . .
H75A H 0.9170 0.0419 0.1074 0.062 Uiso 1 1 calc R . .
H75B H 0.8619 -0.0371 0.1555 0.062 Uiso 1 1 calc R . .
C77 C 0.2517(3) 0.2960(2) 0.1826(2) 0.0481(9) Uani 1 1 d . . .
H77A H 0.2954 0.2936 0.1377 0.072 Uiso 1 1 calc GR . .
H77B H 0.2347 0.2407 0.2121 0.072 Uiso 1 1 calc GR . .
H77C H 0.2875 0.3160 0.2116 0.072 Uiso 1 1 calc GR . .

loop_
_atom_site_aniso_label
_atom_site_aniso_U_11
_atom_site_aniso_U_22
_atom_site_aniso_U_33
_atom_site_aniso_U_23
_atom_site_aniso_U_13
_atom_site_aniso_U_12
Ru2 0.01490(8) 0.01268(8) 0.01109(8) -0.00457(6) -0.00286(7) 0.00006(7)
Ru1 0.01349(8) 0.01299(8) 0.01158(8) -0.00380(6) -0.00219(7) -0.00189(7)
P4 0.0193(4) 0.0236(5) 0.0156(4) -0.0019(4) 0.0002(3) -0.0030(4)
P3 0.0176(3) 0.0166(3) 0.0180(3) -0.0053(2) -0.0008(2) -0.0028(2)
P5 0.0252(5) 0.0205(5) 0.0172(4) -0.0001(4) -0.0066(4) -0.0061(4)
P1 0.0289(3) 0.0285(3) 0.0271(3) -0.0119(3) -0.0022(3) -0.0054(3)
P2 0.0292(4) 0.0253(4) 0.0291(4) -0.0112(3) -0.0090(3) 0.0019(3)
F16 0.0379(10) 0.0168(8) 0.0345(10) -0.0048(7) -0.0039(8) 0.0005(7)
F17 0.0320(9) 0.0302(9) 0.0201(8) -0.0090(7) 0.0027(7) -0.0004(7)
F14 0.0451(10) 0.0173(8) 0.0305(9) -0.0038(7) -0.0028(8) -0.0071(7)
N10 0.0182(10) 0.0125(9) 0.0123(9) -0.0046(8) -0.0034(8) 0.0019(8)
N5 0.0182(10) 0.0177(10) 0.0137(10) -0.0050(8) -0.0021(8) 0.0003(8)
F13 0.0267(8) 0.0336(9) 0.0326(9) -0.0129(8) -0.0099(7) -0.0035(7)
N12 0.0189(10) 0.0122(10) 0.0152(10) -0.0024(8) -0.0016(8) -0.0020(8)
F11 0.0456(11) 0.0496(12) 0.0304(10) -0.0154(9) -0.0040(8) -0.0008(9)
F9 0.0476(11) 0.0495(12) 0.0366(11) -0.0216(9) -0.0168(9) 0.0007(9)
N3 0.0137(9) 0.0169(10) 0.0166(10) -0.0045(8) -0.0033(8) -0.0030(8)
F15 0.0354(10) 0.0394(10) 0.0305(9) -0.0131(8) 0.0128(8) -0.0041(8)
F22 0.0371(10) 0.0509(12) 0.0273(9) -0.0107(9) 0.0015(8) -0.0050(9)
N13 0.0214(10) 0.0155(10) 0.0136(10) -0.0034(8) -0.0043(8) -0.0046(8)
F18 0.0275(9) 0.0477(12) 0.0466(11) -0.0129(9) -0.0155(8) -0.0095(8)
F24 0.0371(10) 0.0623(14) 0.0398(11) -0.0162(10) -0.0191(9) -0.0095(10)
F8 0.0653(14) 0.0279(10) 0.0422(11) -0.0133(9) -0.0032(10) 0.0066(9)
N2 0.0153(9) 0.0130(9) 0.0152(10) -0.0050(8) -0.0028(8) -0.0034(7)
N4 0.0156(9) 0.0122(10) 0.0165(10) -0.0027(8) -0.0035(8) -0.0014(8)
F12 0.0289(9) 0.0442(12) 0.0381(10) -0.0155(9) -0.0086(8) 0.0005(8)
N1 0.0152(9) 0.0166(10) 0.0147(10) -0.0051(8) -0.0021(8) -0.0021(8)
N9 0.0178(10) 0.0118(9) 0.0165(10) -0.0049(8) -0.0039(8) 0.0001(8)
F3 0.0471(12) 0.0395(12) 0.0668(15) -0.0205(11) 0.0212(11) -0.0141(10)
N11 0.0156(9) 0.0138(10) 0.0163(10) -0.0065(8) -0.0022(8) 0.0014(8)
N15 0.0208(10) 0.0148(10) 0.0202(11) -0.0075(9) -0.0023(8) 0.0014(8)
N7 0.0192(10) 0.0136(10) 0.0176(10) -0.0038(8) -0.0029(8) -0.0040(8)
F10 0.0780(16) 0.0296(11) 0.0697(16) -0.0070(10) -0.0312(13) -0.0214(11)
N6 0.0254(11) 0.0183(11) 0.0156(10) -0.0056(9) -0.0076(8) -0.0028(9)
F7 0.0268(10) 0.105(2) 0.0544(13) -0.0159(14) -0.0073(10) 0.0009(12)
F6 0.0481(13) 0.0838(19) 0.0467(14) -0.0056(13) -0.0115(11) 0.0083(13)
N14 0.0262(11) 0.0221(11) 0.0194(11) -0.0118(9) 0.0002(9) -0.0034(9)
F23 0.0713(15) 0.0212(10) 0.0441(12) 0.0019(8) -0.0072(11) -0.0113(9)
C60 0.0241(13) 0.0165(12) 0.0183(12) -0.0068(10) -0.0020(10) -0.0011(10)
O2 0.0775(19) 0.0365(14) 0.0436(15) -0.0192(12) 0.0065(14) -0.0257(13)
C5 0.0169(11) 0.0155(11) 0.0159(11) -0.0043(9) -0.0039(9) -0.0029(9)
C10 0.0152(11) 0.0148(11) 0.0177(12) -0.0050(9) -0.0041(9) -0.0023(9)
C31 0.0255(13) 0.0140(11) 0.0151(11) -0.0037(9) -0.0053(10) 0.0004(9)
F4 0.129(3) 0.0542(15) 0.0641(16) -0.0410(14) -0.0279(17) 0.0001(16)
N16 0.0402(14) 0.0231(12) 0.0313(14) -0.0178(11) -0.0046(11) 0.0088(11)
C44 0.0176(11) 0.0145(11) 0.0138(11) -0.0051(9) -0.0020(9) 0.0006(9)
C43 0.0198(12) 0.0137(11) 0.0136(11) -0.0030(9) -0.0031(9) -0.0006(9)
C6 0.0157(11) 0.0147(11) 0.0150(11) -0.0035(9) -0.0045(9) -0.0035(9)
N8 0.0246(11) 0.0215(11) 0.0259(12) -0.0116(10) -0.0070(9) -0.0038(9)
C48 0.0167(11) 0.0165(12) 0.0189(12) -0.0093(10) -0.0036(9) 0.0010(9)
C64 0.0191(12) 0.0136(11) 0.0158(12) -0.0023(9) -0.0015(9) -0.0022(9)
C15 0.0161(11) 0.0222(13) 0.0160(12) -0.0016(10) -0.0024(9) -0.0056(10)
F2 0.0799(19) 0.125(3) 0.081(2) -0.083(2) 0.0348(16) -0.0321(18)
C65 0.0235(12) 0.0167(12) 0.0164(12) -0.0026(10) -0.0047(10) -0.0048(10)
F1 0.0552(15) 0.0522(15) 0.106(2) -0.0028(15) -0.0325(15) 0.0048(12)
C73 0.0217(12) 0.0153(12) 0.0215(13) -0.0087(10) -0.0014(10) -0.0005(10)
C7 0.0173(11) 0.0186(12) 0.0164(11) -0.0053(10) -0.0031(9) -0.0037(9)
C11 0.0137(11) 0.0181(12) 0.0176(12) -0.0055(10) -0.0010(9) -0.0030(9)
C22 0.0225(12) 0.0171(12) 0.0186(12) -0.0058(10) -0.0038(10) -0.0022(10)
F20 0.0806(18) 0.0720(17) 0.0439(13) -0.0076(12) 0.0094(12) -0.0554(15)
F21 0.098(2) 0.0581(15) 0.0417(13) -0.0266(12) 0.0183(13) -0.0172(14)
C26 0.0185(12) 0.0166(12) 0.0165(12) -0.0022(10) -0.0007(9) -0.0025(9)
F19 0.0377(13) 0.134(3) 0.0430(14) 0.0275(16) -0.0057(11) 0.0204(15)
F5 0.0556(16) 0.0626(18) 0.118(3) 0.0166(17) 0.0004(16) -0.0347(14)
C69 0.0257(13) 0.0168(12) 0.0162(11) -0.0054(10) -0.0032(10) -0.0066(10)
C61 0.0274(14) 0.0194(13) 0.0255(14) -0.0107(11) 0.0036(11) 0.0002(11)
C27 0.0215(12) 0.0153(12) 0.0171(12) -0.0029(10) -0.0023(10) 0.0004(9)
C35 0.0179(11) 0.0169(12) 0.0227(13) -0.0085(10) -0.0054(10) -0.0014(9)
C53 0.0211(12) 0.0158(12) 0.0159(12) -0.0050(10) -0.0019(9) 0.0010(9)
C12 0.0176(12) 0.0236(13) 0.0210(13) -0.0070(11) -0.0006(10) -0.0014(10)
C63 0.0192(12) 0.0203(13) 0.0251(14) -0.0026(11) -0.0047(10) 0.0014(10)
C49 0.0201(12) 0.0162(12) 0.0159(12) -0.0077(10) -0.0020(9) 0.0007(9)
C68 0.0379(16) 0.0240(14) 0.0197(13) -0.0085(11) -0.0058(11) -0.0100(12)
C42 0.0233(13) 0.0200(13) 0.0188(12) -0.0062(10) 0.0001(10) -0.0036(10)
C32 0.0345(15) 0.0222(13) 0.0254(14) -0.0084(11) -0.0165(12) 0.0003(11)
C25 0.0194(12) 0.0242(14) 0.0266(14) -0.0051(11) 0.0004(11) -0.0073(11)
C45 0.0218(12) 0.0152(11) 0.0138(11) -0.0042(9) -0.0042(9) 0.0013(9)
C47 0.0179(11) 0.0202(12) 0.0184(12) -0.0083(10) -0.0039(9) -0.0015(9)
C14 0.0185(12) 0.0219(13) 0.0211(13) 0.0019(11) -0.0058(10) -0.0026(10)
C39 0.0228(12) 0.0171(12) 0.0201(12) -0.0049(10) -0.0066(10) -0.0014(10)
C41 0.0261(13) 0.0227(14) 0.0232(13) -0.0039(11) 0.0021(11) -0.0085(11)
C8 0.0193(12) 0.0192(12) 0.0160(12) -0.0072(10) -0.0022(9) -0.0051(10)
C13 0.0167(12) 0.0213(13) 0.0290(15) -0.0018(11) -0.0030(10) 0.0036(10)
C4 0.0194(12) 0.0175(12) 0.0204(12) -0.0046(10) -0.0053(10) -0.0013(10)
C3 0.0183(12) 0.0204(13) 0.0288(14) -0.0084(11) -0.0082(10) 0.0023(10)
C50 0.0239(13) 0.0243(14) 0.0229(13) -0.0084(11) -0.0036(10) -0.0074(11)
C74 0.0399(17) 0.0183(13) 0.0231(14) -0.0021(11) -0.0064(12) 0.0093(12)
C9 0.0157(11) 0.0189(12) 0.0186(12) -0.0074(10) -0.0011(9) -0.0021(9)
C46 0.0216(12) 0.0174(12) 0.0166(12) -0.0075(10) -0.0049(9) 0.0026(9)
C34 0.0293(14) 0.0259(14) 0.0322(15) -0.0173(12) -0.0064(12) -0.0049(11)
C67 0.0448(17) 0.0262(15) 0.0215(14) -0.0048(12) -0.0148(12) -0.0084(13)
O1 0.0518(15) 0.0446(15) 0.0490(16) -0.0044(12) -0.0190(13) -0.0154(12)
C30 0.0329(14) 0.0235(14) 0.0166(12) -0.0089(11) -0.0031(11) -0.0004(11)
C23 0.0308(14) 0.0223(13) 0.0251(14) -0.0089(11) -0.0070(11) -0.0071(11)
C2 0.0180(12) 0.0186(12) 0.0278(14) -0.0076(11) -0.0028(10) 0.0013(10)
C56 0.0327(15) 0.0250(14) 0.0176(13) -0.0056(11) -0.0086(11) 0.0026(11)
C37 0.0256(13) 0.0182(13) 0.0279(14) -0.0025(11) -0.0049(11) -0.0086(11)
C40 0.0247(13) 0.0240(14) 0.0290(14) -0.0081(12) -0.0056(11) -0.0074(11)
C52 0.0284(14) 0.0203(13) 0.0191(13) -0.0036(11) 0.0015(10) -0.0059(11)
C71 0.0400(17) 0.0355(17) 0.0316(16) -0.0249(14) 0.0034(13) -0.0075(13)
C55 0.0272(13) 0.0216(13) 0.0215(13) -0.0095(11) -0.0072(10) 0.0021(10)
C66 0.0284(14) 0.0215(13) 0.0250(14) -0.0035(11) -0.0105(11) -0.0021(11)
C81 0.0420(18) 0.0234(15) 0.0459(19) -0.0207(14) -0.0059(15) -0.0034(13)
C28 0.0266(14) 0.0249(14) 0.0198(13) -0.0066(11) 0.0029(11) -0.0031(11)
C20 0.0273(14) 0.0215(14) 0.0257(14) -0.0047(11) 0.0034(11) 0.0031(11)
C38 0.0227(13) 0.0248(14) 0.0322(15) -0.0122(12) -0.0049(11) -0.0062(11)
C36 0.0262(13) 0.0183(12) 0.0220(13) -0.0035(11) -0.0043(10) -0.0078(10)
C54 0.0195(12) 0.0244(13) 0.0159(12) -0.0089(10) -0.0052(9) 0.0018(10)
C24 0.0248(13) 0.0233(14) 0.0342(16) -0.0046(12) -0.0050(12) -0.0110(11)
C16 0.0228(12) 0.0179(12) 0.0149(12) -0.0036(10) -0.0004(10) -0.0023(10)
C62 0.0239(13) 0.0190(13) 0.0305(15) -0.0064(12) 0.0022(11) 0.0041(10)
C1 0.0205(12) 0.0169(12) 0.0176(12) -0.0069(10) -0.0018(10) -0.0013(10)
C72 0.0348(16) 0.0357(17) 0.0440(19) -0.0298(16) -0.0013(14) 0.0007(13)
C21 0.0251(13) 0.0193(13) 0.0210(13) -0.0063(10) 0.0007(10) 0.0017(10)
C33 0.0475(18) 0.0266(15) 0.0239(14) -0.0102(12) -0.0143(13) -0.0046(13)
C70 0.0321(15) 0.0349(16) 0.0237(14) -0.0173(13) 0.0048(12) -0.0078(12)
C29 0.0361(15) 0.0248(14) 0.0152(12) -0.0058(11) 0.0010(11) 0.0015(12)
C51 0.0289(14) 0.0217(14) 0.0294(15) -0.0083(12) 0.0003(12) -0.0103(11)
C59 0.0321(15) 0.0277(14) 0.0207(13) -0.0079(11) -0.0077(11) -0.0069(12)
C18 0.0399(17) 0.0368(17) 0.0170(13) -0.0062(12) -0.0071(12) 0.0041(14)
C57 0.0335(15) 0.0353(16) 0.0202(13) -0.0107(12) -0.0108(11) -0.0022(12)
C58 0.0374(16) 0.0369(17) 0.0257(15) -0.0126(13) -0.0111(12) -0.0103(13)
C82 0.0395(19) 0.042(2) 0.069(3) -0.0294(19) -0.0205(18) 0.0083(15)
C79 0.0351(17) 0.0397(19) 0.051(2) -0.0197(16) -0.0138(15) -0.0059(14)
C78 0.0395(17) 0.0275(16) 0.0450(19) -0.0099(15) -0.0115(15) -0.0102(13)
C19 0.0390(17) 0.0283(15) 0.0170(13) -0.0033(11) 0.0042(12) 0.0075(13)
C17 0.0282(14) 0.0323(16) 0.0200(13) -0.0064(12) -0.0046(11) 0.0005(12)
C80 0.0352(17) 0.0387(18) 0.0437(19) -0.0171(15) -0.0017(14) -0.0083(14)
C76 0.060(2) 0.036(2) 0.049(2) -0.0174(17) -0.0091(19) 0.0264(18)
C75 0.065(3) 0.0346(19) 0.041(2) -0.0064(16) -0.0096(19) 0.0219(18)
C77 0.043(2) 0.0356(19) 0.051(2) -0.0013(17) 0.0039(17) -0.0036(16)

loop_
_atom_type_symbol
_atom_type_description
_atom_type_scat_dispersion_real
_atom_type_scat_dispersion_imag
_atom_type_scat_source
C C 0.0150 0.0070 'International Tables Vol C Tables 4.2.6.8 and 6.1.1.4'
H H 0.0000 0.0000 'International Tables Vol C Tables 4.2.6.8 and 6.1.1.4'
F F 0.0600 0.0410 'International Tables Vol C Tables 4.2.6.8 and 6.1.1.4'
N N 0.0250 0.0140 'International Tables Vol C Tables 4.2.6.8 and 6.1.1.4'
O O 0.0389 0.0241 'International Tables Vol C Tables 4.2.6.8 and 6.1.1.4'
P P 0.2600 0.3360 'International Tables Vol C Tables 4.2.6.8 and 6.1.1.4'
Ru Ru -0.0760 2.5670 'International Tables Vol C Tables 4.2.6.8 and 6.1.1.4'

loop_
_geom_angle_atom_site_label_1
_geom_angle_atom_site_label_2
_geom_angle_atom_site_label_3
_geom_angle
_geom_angle_site_symmetry_1
_geom_angle_site_symmetry_3
N10 Ru2 N12 96.19(8) . .
N10 Ru2 N13 175.40(8) . .
N10 Ru2 N9 79.73(8) . .
N10 Ru2 N11 79.65(9) . .
N10 Ru2 N15 95.10(8) . .
N12 Ru2 N9 86.30(8) . .
N12 Ru2 N11 95.57(8) . .
N12 Ru2 N15 166.61(8) . .
N13 Ru2 N12 79.22(9) . .
N13 Ru2 N9 100.02(8) . .
N13 Ru2 N11 100.50(8) . .
N13 Ru2 N15 89.48(9) . .
N9 Ru2 N15 88.65(8) . .
N11 Ru2 N9 159.38(8) . .
N11 Ru2 N15 93.53(8) . .
N5 Ru1 N3 99.91(8) . .
N5 Ru1 N4 79.31(9) . .
N5 Ru1 N1 100.39(8) . .
N5 Ru1 N7 89.46(9) . .
N3 Ru1 N1 159.00(8) . .
N3 Ru1 N7 93.95(8) . .
N2 Ru1 N5 176.59(8) . .
N2 Ru1 N3 79.87(8) . .
N2 Ru1 N4 97.31(8) . .
N2 Ru1 N1 79.55(8) . .
N2 Ru1 N7 93.95(8) . .
N4 Ru1 N3 94.63(8) . .
N4 Ru1 N1 83.87(8) . .
N4 Ru1 N7 166.89(8) . .
N1 Ru1 N7 91.61(8) . .
F20 P4 F20 180.0 2_676 .
F21 P4 F20 87.39(14) 2_676 2_676
F21 P4 F20 92.61(14) 2_676 .
F21 P4 F20 87.39(14) . .
F21 P4 F20 92.61(14) . 2_676
F21 P4 F21 180.0 . 2_676
F19 P4 F20 90.39(17) 2_676 .
F19 P4 F20 89.61(17) 2_676 2_676
F19 P4 F20 90.39(17) . 2_676
F19 P4 F20 89.62(17) . .
F19 P4 F21 88.68(17) . .
F19 P4 F21 91.33(17) 2_676 .
F19 P4 F21 91.33(17) . 2_676
F19 P4 F21 88.67(17) 2_676 2_676
F19 P4 F19 180.0 . 2_676
F16 P3 F17 89.70(10) . .
F16 P3 F14 178.90(11) . .
F16 P3 F13 90.08(10) . .
F17 P3 F13 89.04(9) . .
F14 P3 F17 89.38(10) . .
F14 P3 F13 89.30(10) . .
F15 P3 F16 90.45(10) . .
F15 P3 F17 178.65(11) . .
F15 P3 F14 90.46(10) . .
F15 P3 F13 89.62(10) . .
F15 P3 F18 91.11(11) . .
F18 P3 F16 90.33(11) . .
F18 P3 F17 90.23(10) . .
F18 P3 F14 90.27(11) . .
F18 P3 F13 179.16(11) . .
F22 P5 F22 180.0 2_655 .
F24 P5 F22 90.51(10) 2_655 .
F24 P5 F22 90.51(10) . 2_655
F24 P5 F22 89.49(10) . .
F24 P5 F22 89.49(10) 2_655 2_655
F24 P5 F24 180.0 . 2_655
F23 P5 F22 90.08(11) 2_655 .
F23 P5 F22 89.92(11) 2_655 2_655
F23 P5 F22 90.08(11) . 2_655
F23 P5 F22 89.92(11) . .
F23 P5 F24 90.61(12) 2_655 2_655
F23 P5 F24 89.39(12) 2_655 .
F23 P5 F24 89.39(12) . 2_655
F23 P5 F24 90.61(12) . .
F23 P5 F23 180.0 2_655 .
F3 P1 F6 90.59(14) . .
F4 P1 F3 87.98(16) . .
F4 P1 F6 87.84(16) . .
F2 P1 F3 90.73(15) . .
F2 P1 F6 90.85(18) . .
F2 P1 F4 178.15(18) . .
F2 P1 F1 91.7(2) . .
F2 P1 F5 89.6(2) . .
F1 P1 F3 89.98(15) . .
F1 P1 F6 177.37(17) . .
F1 P1 F4 89.62(17) . .
F5 P1 F3 179.64(19) . .
F5 P1 F6 89.56(16) . .
F5 P1 F4 91.7(2) . .
F5 P1 F1 89.85(16) . .
F11 P2 F9 178.68(13) . .
F8 P2 F11 89.98(12) . .
F8 P2 F9 89.08(12) . .
F8 P2 F12 87.61(12) . .
F12 P2 F11 89.43(11) . .
F12 P2 F9 89.61(11) . .
F10 P2 F11 90.68(13) . .
F10 P2 F9 90.21(13) . .
F10 P2 F8 176.37(14) . .
F10 P2 F12 88.83(13) . .
F7 P2 F11 90.81(13) . .
F7 P2 F9 90.12(13) . .
F7 P2 F8 90.78(15) . .
F7 P2 F12 178.37(15) . .
F7 P2 F10 92.77(16) . .
C44 N10 Ru2 119.25(16) . .
C48 N10 Ru2 119.08(17) . .
C48 N10 C44 121.7(2) . .
C31 N5 Ru1 124.78(18) . .
C31 N5 C27 119.9(2) . .
C27 N5 Ru1 115.31(17) . .
C60 N12 Ru2 126.53(18) . .
C60 N12 C64 118.6(2) . .
C64 N12 Ru2 114.17(16) . .
C15 N3 Ru1 127.93(17) . .
C15 N3 C11 118.3(2) . .
C11 N3 Ru1 113.28(16) . .
C65 N13 Ru2 114.95(16) . .
C69 N13 Ru2 125.05(18) . .
C69 N13 C65 120.0(2) . .
C10 N2 Ru1 118.75(17) . .
C10 N2 C6 121.7(2) . .
C6 N2 Ru1 119.51(16) . .
C22 N4 Ru1 126.15(18) . .
C22 N4 C26 118.7(2) . .
C26 N4 Ru1 114.22(17) . .
C5 N1 Ru1 113.32(16) . .
C1 N1 Ru1 127.53(18) . .
C1 N1 C5 118.6(2) . .
C43 N9 Ru2 112.88(16) . .
C39 N9 Ru2 128.90(18) . .
C39 N9 C43 118.2(2) . .
C53 N11 Ru2 128.76(17) . .
C53 N11 C49 118.0(2) . .
C49 N11 Ru2 113.25(17) . .
C73 N15 Ru2 122.33(18) . .
C73 N15 C74 117.9(2) . .
C74 N15 Ru2 119.20(17) . .
C35 N7 Ru1 122.03(18) . .
C35 N7 C36 119.2(2) . .
C36 N7 Ru1 118.55(16) . .
C31 N6 C32 117.8(2) . .
C35 N6 C31 125.6(2) . .
C35 N6 C32 114.5(2) . .
C73 N14 C69 124.0(2) . .
C73 N14 C70 114.9(2) . .
C69 N14 C70 117.0(2) . .
N12 C60 H60 118.8 . .
N12 C60 C61 122.5(2) . .
C61 C60 H60 118.8 . .
N1 C5 C6 114.7(2) . .
N1 C5 C4 121.3(2) . .
C4 C5 C6 124.0(2) . .
N2 C10 C11 112.7(2) . .
N2 C10 C9 120.1(2) . .
C9 C10 C11 127.2(2) . .
N5 C31 N6 117.6(2) . .
N5 C31 C30 120.6(2) . .
C30 C31 N6 121.7(2) . .
C73 N16 C72 125.0(3) . .
C73 N16 C76 120.2(3) . .
C76 N16 C72 112.4(3) . .
N10 C44 C43 112.7(2) . .
N10 C44 C45 120.5(2) . .
C45 C44 C43 126.9(2) . .
N9 C43 C44 115.3(2) . .
N9 C43 C42 121.4(2) . .
C42 C43 C44 123.3(2) . .
N2 C6 C5 112.5(2) . .
N2 C6 C7 120.0(2) . .
C7 C6 C5 127.5(2) . .
C35 N8 C34 123.3(2) . .
C35 N8 C38 117.1(2) . .
C38 N8 C34 115.5(2) . .
N10 C48 C49 113.0(2) . .
N10 C48 C47 119.8(2) . .
C47 C48 C49 127.2(2) . .
N12 C64 C65 115.0(2) . .
N12 C64 C63 121.3(2) . .
C63 C64 C65 123.7(2) . .
N3 C15 H15 119.0 . .
N3 C15 C14 122.0(2) . .
C14 C15 H15 119.0 . .
N13 C65 C64 113.8(2) . .
C66 C65 N13 121.2(2) . .
C66 C65 C64 124.8(2) . .
N15 C73 N14 120.8(2) . .
N15 C73 N16 124.1(3) . .
N16 C73 N14 114.9(2) . .
C6 C7 H7 120.3 . .
C6 C7 C8 119.4(2) . .
C8 C7 H7 120.3 . .
N3 C11 C10 114.8(2) . .
N3 C11 C12 121.3(2) . .
C12 C11 C10 123.8(2) . .
N4 C22 H22 118.9 . .
N4 C22 C23 122.3(2) . .
C23 C22 H22 118.9 . .
N4 C26 C27 114.7(2) . .
N4 C26 C25 121.3(2) . .
C25 C26 C27 124.0(2) . .
N13 C69 N14 117.5(2) . .
N13 C69 C68 120.7(3) . .
N14 C69 C68 121.7(2) . .
C60 C61 H61 120.8 . .
C62 C61 C60 118.4(3) . .
C62 C61 H61 120.8 . .
N5 C27 C26 113.7(2) . .
N5 C27 C28 121.2(2) . .
C28 C27 C26 124.9(3) . .
N7 C35 N6 121.2(2) . .
N7 C35 N8 124.1(3) . .
N8 C35 N6 114.4(2) . .
N11 C53 H53 118.4 . .
N11 C53 C52 123.1(2) . .
C52 C53 H53 118.4 . .
C11 C12 H12 120.1 . .
C13 C12 C11 119.7(2) . .
C13 C12 H12 120.1 . .
C64 C63 H63 120.3 . .
C62 C63 C64 119.4(3) . .
C62 C63 H63 120.3 . .
N11 C49 C48 114.9(2) . .
N11 C49 C50 121.0(2) . .
C50 C49 C48 124.0(2) . .
C69 C68 H68 120.5 . .
C67 C68 C69 119.0(3) . .
C67 C68 H68 120.5 . .
C43 C42 H42 120.3 . .
C41 C42 C43 119.3(2) . .
C41 C42 H42 120.3 . .
N6 C32 H32A 109.9 . .
N6 C32 H32B 109.9 . .
N6 C32 C33 109.1(2) . .
H32A C32 H32B 108.3 . .
C33 C32 H32A 109.9 . .
C33 C32 H32B 109.9 . .
C26 C25 H25 120.4 . .
C26 C25 C24 119.2(3) . .
C24 C25 H25 120.4 . .
C44 C45 H45 120.3 . .
C44 C45 C46 119.4(2) . .
C46 C45 H45 120.3 . .
C48 C47 H47 120.1 . .
C48 C47 C46 119.9(2) . .
C46 C47 H47 120.1 . .
C15 C14 H14 120.1 . .
C13 C14 C15 119.8(2) . .
C13 C14 H14 120.1 . .
N9 C39 H39 118.7 . .
N9 C39 C40 122.6(2) . .
C40 C39 H39 118.7 . .
C42 C41 H41 120.4 . .
C42 C41 C40 119.2(3) . .
C40 C41 H41 120.4 . .
C7 C8 C16 121.3(2) . .
C9 C8 C7 118.9(2) . .
C9 C8 C16 119.8(2) . .
C12 C13 H13 120.6 . .
C14 C13 C12 118.7(2) . .
C14 C13 H13 120.6 . .
C5 C4 H4 120.5 . .
C5 C4 C3 119.0(2) . .
C3 C4 H4 120.5 . .
C4 C3 H3 120.2 . .
C2 C3 C4 119.6(2) . .
C2 C3 H3 120.2 . .
C49 C50 H50 119.9 . .
C51 C50 C49 120.2(3) . .
C51 C50 H50 119.9 . .
N15 C74 H74A 109.2 . .
N15 C74 H74B 109.2 . .
N15 C74 C75 112.1(3) . .
H74A C74 H74B 107.9 . .
C75 C74 H74A 109.2 . .
C75 C74 H74B 109.2 . .
C10 C9 C8 119.7(2) . .
C10 C9 H9 120.1 . .
C8 C9 H9 120.1 . .
C45 C46 C47 118.8(2) . .
C45 C46 C54 120.5(2) . .
C47 C46 C54 120.7(2) . .
N8 C34 H34A 109.2 . .
N8 C34 H34B 109.2 . .
N8 C34 C33 111.9(2) . .
H34A C34 H34B 107.9 . .
C33 C34 H34A 109.2 . .
C33 C34 H34B 109.2 . .
C68 C67 H67 119.7 . .
C68 C67 C66 120.7(3) . .
C66 C67 H67 119.7 . .
C31 C30 H30 120.5 . .
C29 C30 C31 119.1(3) . .
C29 C30 H30 120.5 . .
C22 C23 H23 120.4 . .
C22 C23 C24 119.2(3) . .
C24 C23 H23 120.4 . .
C3 C2 H2 120.5 . .
C3 C2 C1 119.0(2) . .
C1 C2 H2 120.5 . .
C55 C56 H56 120.0 . .
C57 C56 H56 120.0 . .
C57 C56 C55 119.9(3) . .
H37A C37 H37B 108.5 . .
C38 C37 H37A 110.2 . .
C38 C37 H37B 110.2 . .
C36 C37 H37A 110.2 . .
C36 C37 H37B 110.2 . .
C36 C37 C38 107.5(2) . .
C39 C40 C41 119.2(3) . .
C39 C40 H40 120.4 . .
C41 C40 H40 120.4 . .
C53 C52 H52 120.5 . .
C53 C52 C51 119.0(3) . .
C51 C52 H52 120.5 . .
H71A C71 H71B 108.5 . .
C72 C71 H71A 110.2 . .
C72 C71 H71B 110.2 . .
C72 C71 C70 107.5(3) . .
C70 C71 H71A 110.2 . .
C70 C71 H71B 110.2 . .
C56 C55 H55 119.7 . .
C56 C55 C54 120.6(3) . .
C54 C55 H55 119.7 . .
C65 C66 C67 118.4(3) . .
C65 C66 H66 120.8 . .
C67 C66 H66 120.8 . .
O2 C81 C82 124.9(4) . .
O2 C81 C80 119.6(3) . .
C80 C81 C82 115.5(3) . .
C27 C28 H28 120.8 . .
C27 C28 C29 118.4(3) . .
C29 C28 H28 120.8 . .
C21 C20 H20 120.1 . .
C19 C20 H20 120.1 . .
C19 C20 C21 119.7(3) . .
N8 C38 C37 108.7(2) . .
N8 C38 H38A 110.0 . .
N8 C38 H38B 110.0 . .
C37 C38 H38A 110.0 . .
C37 C38 H38B 110.0 . .
H38A C38 H38B 108.3 . .
N7 C36 C37 114.2(2) . .
N7 C36 H36A 108.7 . .
N7 C36 H36B 108.7 . .
C37 C36 H36A 108.7 . .
C37 C36 H36B 108.7 . .
H36A C36 H36B 107.6 . .
C55 C54 C46 120.3(2) . .
C55 C54 C59 119.2(2) . .
C59 C54 C46 120.5(2) . .
C25 C24 H24 120.4 . .
C23 C24 C25 119.2(3) . .
C23 C24 H24 120.4 . .
C21 C16 C8 119.9(2) . .
C21 C16 C17 118.9(2) . .
C17 C16 C8 121.2(2) . .
C61 C62 C63 119.7(3) . .
C61 C62 H62 120.1 . .
C63 C62 H62 120.1 . .
N1 C1 C2 122.4(2) . .
N1 C1 H1 118.8 . .
C2 C1 H1 118.8 . .
N16 C72 C71 113.5(2) . .
N16 C72 H72A 108.9 . .
N16 C72 H72B 108.9 . .
C71 C72 H72A 108.9 . .
C71 C72 H72B 108.9 . .
H72A C72 H72B 107.7 . .
C20 C21 H21 119.6 . .
C16 C21 C20 120.8(3) . .
C16 C21 H21 119.6 . .
C32 C33 C34 108.5(2) . .
C32 C33 H33A 110.0 . .
C32 C33 H33B 110.0 . .
C34 C33 H33A 110.0 . .
C34 C33 H33B 110.0 . .
H33A C33 H33B 108.4 . .
N14 C70 C71 108.3(2) . .
N14 C70 H70A 110.0 . .
N14 C70 H70B 110.0 . .
C71 C70 H70A 110.0 . .
C71 C70 H70B 110.0 . .
H70A C70 H70B 108.4 . .
C30 C29 C28 120.7(3) . .
C30 C29 H29 119.7 . .
C28 C29 H29 119.7 . .
C50 C51 C52 118.7(3) . .
C50 C51 H51 120.7 . .
C52 C51 H51 120.7 . .
C54 C59 H59 120.0 . .
C58 C59 C54 120.0(3) . .
C58 C59 H59 120.0 . .
C19 C18 H18 119.7 . .
C19 C18 C17 120.6(3) . .
C17 C18 H18 119.7 . .
C56 C57 H57 120.0 . .
C58 C57 C56 120.1(3) . .
C58 C57 H57 120.0 . .
C59 C58 H58 119.9 . .
C57 C58 C59 120.1(3) . .
C57 C58 H58 119.9 . .
C81 C82 H82A 109.5 . .
C81 C82 H82B 109.5 . .
C81 C82 H82C 109.5 . .
H82A C82 H82B 109.5 . .
H82A C82 H82C 109.5 . .
H82B C82 H82C 109.5 . .
H79A C79 H79B 109.5 . .
H79A C79 H79C 109.5 . .
H79B C79 H79C 109.5 . .
C78 C79 H79A 109.5 . .
C78 C79 H79B 109.5 . .
C78 C79 H79C 109.5 . .
O1 C78 C79 122.9(3) . .
O1 C78 C77 121.3(4) . .
C79 C78 C77 115.8(3) . .
C20 C19 H19 120.0 . .
C18 C19 C20 120.1(3) . .
C18 C19 H19 120.0 . .
C16 C17 H17 120.0 . .
C18 C17 C16 119.9(3) . .
C18 C17 H17 120.0 . .
C81 C80 H80A 109.5 . .
C81 C80 H80B 109.5 . .
C81 C80 H80C 109.5 . .
H80A C80 H80B 109.5 . .
H80A C80 H80C 109.5 . .
H80B C80 H80C 109.5 . .
N16 C76 H76A 108.8 . .
N16 C76 H76B 108.8 . .
H76A C76 H76B 107.7 . .
C75 C76 N16 113.9(3) . .
C75 C76 H76A 108.8 . .
C75 C76 H76B 108.8 . .
C74 C75 H75A 109.0 . .
C74 C75 H75B 109.0 . .
C76 C75 C74 112.9(3) . .
C76 C75 H75A 109.0 . .
C76 C75 H75B 109.0 . .
H75A C75 H75B 107.8 . .
C78 C77 H77A 109.5 . .
C78 C77 H77B 109.5 . .
C78 C77 H77C 109.5 . .
H77A C77 H77B 109.5 . .
H77A C77 H77C 109.5 . .
H77B C77 H77C 109.5 . .

loop_
_geom_bond_atom_site_label_1
_geom_bond_atom_site_label_2
_geom_bond_distance
_geom_bond_site_symmetry_2
Ru2 N10 1.960(2) .
Ru2 N12 2.056(2) .
Ru2 N13 2.032(2) .
Ru2 N9 2.071(2) .
Ru2 N11 2.066(2) .
Ru2 N15 2.084(2) .
Ru1 N5 2.026(2) .
Ru1 N3 2.059(2) .
Ru1 N2 1.957(2) .
Ru1 N4 2.048(2) .
Ru1 N1 2.072(2) .
Ru1 N7 2.076(2) .
P4 F20 1.586(2) 2_676
P4 F20 1.586(2) .
P4 F21 1.583(2) 2_676
P4 F21 1.583(2) .
P4 F19 1.567(2) .
P4 F19 1.567(2) 2_676
P3 F16 1.6028(18) .
P3 F17 1.6077(17) .
P3 F14 1.6075(18) .
P3 F13 1.6083(17) .
P3 F15 1.5896(18) .
P3 F18 1.5941(18) .
P5 F22 1.5988(18) .
P5 F22 1.5988(18) 2_655
P5 F24 1.5984(18) .
P5 F24 1.5984(18) 2_655
P5 F23 1.5950(19) .
P5 F23 1.5949(19) 2_655
P1 F3 1.591(2) .
P1 F6 1.598(2) .
P1 F4 1.590(2) .
P1 F2 1.565(2) .
P1 F1 1.575(3) .
P1 F5 1.571(3) .
P2 F11 1.609(2) .
P2 F9 1.614(2) .
P2 F8 1.601(2) .
P2 F12 1.6035(19) .
P2 F10 1.586(2) .
P2 F7 1.578(2) .
N10 C44 1.352(3) .
N10 C48 1.350(3) .
N5 C31 1.345(3) .
N5 C27 1.375(3) .
N12 C60 1.350(3) .
N12 C64 1.358(3) .
N3 C15 1.354(3) .
N3 C11 1.374(3) .
N13 C65 1.381(3) .
N13 C69 1.333(3) .
N2 C10 1.352(3) .
N2 C6 1.353(3) .
N4 C22 1.354(3) .
N4 C26 1.361(3) .
N1 C5 1.377(3) .
N1 C1 1.341(3) .
N9 C43 1.378(3) .
N9 C39 1.345(3) .
N11 C53 1.346(3) .
N11 C49 1.377(3) .
N15 C73 1.304(3) .
N15 C74 1.470(3) .
N7 C35 1.311(3) .
N7 C36 1.480(3) .
N6 C31 1.407(3) .
N6 C35 1.389(3) .
N6 C32 1.479(3) .
N14 C73 1.401(4) .
N14 C69 1.406(3) .
N14 C70 1.470(3) .
C60 H60 0.9500 .
C60 C61 1.391(4) .
O2 C81 1.205(4) .
C5 C6 1.481(3) .
C5 C4 1.388(3) .
C10 C11 1.474(3) .
C10 C9 1.382(3) .
C31 C30 1.404(4) .
N16 C73 1.364(3) .
N16 C72 1.473(4) .
N16 C76 1.458(4) .
C44 C43 1.475(3) .
C44 C45 1.392(3) .
C43 C42 1.387(4) .
C6 C7 1.389(3) .
N8 C35 1.355(3) .
N8 C34 1.478(3) .
N8 C38 1.462(4) .
C48 C49 1.471(4) .
C48 C47 1.393(3) .
C64 C65 1.476(4) .
C64 C63 1.388(4) .
C15 H15 0.9500 .
C15 C14 1.384(4) .
C65 C66 1.375(4) .
C7 H7 0.9500 .
C7 C8 1.402(3) .
C11 C12 1.388(4) .
C22 H22 0.9500 .
C22 C23 1.376(4) .
C26 C27 1.476(4) .
C26 C25 1.386(4) .
C69 C68 1.407(4) .
C61 H61 0.9500 .
C61 C62 1.379(4) .
C27 C28 1.382(4) .
C53 H53 0.9500 .
C53 C52 1.385(4) .
C12 H12 0.9500 .
C12 C13 1.388(4) .
C63 H63 0.9500 .
C63 C62 1.380(4) .
C49 C50 1.387(4) .
C68 H68 0.9500 .
C68 C67 1.368(4) .
C42 H42 0.9500 .
C42 C41 1.382(4) .
C32 H32A 0.9900 .
C32 H32B 0.9900 .
C32 C33 1.511(4) .
C25 H25 0.9500 .
C25 C24 1.395(4) .
C45 H45 0.9500 .
C45 C46 1.393(4) .
C47 H47 0.9500 .
C47 C46 1.403(4) .
C14 H14 0.9500 .
C14 C13 1.382(4) .
C39 H39 0.9500 .
C39 C40 1.377(4) .
C41 H41 0.9500 .
C41 C40 1.388(4) .
C8 C9 1.396(4) .
C8 C16 1.480(3) .
C13 H13 0.9500 .
C4 H4 0.9500 .
C4 C3 1.390(4) .
C3 H3 0.9500 .
C3 C2 1.381(4) .
C50 H50 0.9500 .
C50 C51 1.385(4) .
C74 H74A 0.9900 .
C74 H74B 0.9900 .
C74 C75 1.483(5) .
C9 H9 0.9500 .
C46 C54 1.483(3) .
C34 H34A 0.9900 .
C34 H34B 0.9900 .
C34 C33 1.533(4) .
C67 H67 0.9500 .
C67 C66 1.389(4) .
O1 C78 1.215(4) .
C30 H30 0.9500 .
C30 C29 1.371(4) .
C23 H23 0.9500 .
C23 C24 1.380(4) .
C2 H2 0.9500 .
C2 C1 1.389(4) .
C56 H56 0.9500 .
C56 C55 1.387(4) .
C56 C57 1.387(4) .
C37 H37A 0.9900 .
C37 H37B 0.9900 .
C37 C38 1.518(4) .
C37 C36 1.513(4) .
C40 H40 0.9500 .
C52 H52 0.9500 .
C52 C51 1.387(4) .
C71 H71A 0.9900 .
C71 H71B 0.9900 .
C71 C72 1.506(5) .
C71 C70 1.525(4) .
C55 H55 0.9500 .
C55 C54 1.390(4) .
C66 H66 0.9500 .
C81 C82 1.514(5) .
C81 C80 1.494(5) .
C28 H28 0.9500 .
C28 C29 1.391(4) .
C20 H20 0.9500 .
C20 C21 1.397(4) .
C20 C19 1.383(4) .
C38 H38A 0.9900 .
C38 H38B 0.9900 .
C36 H36A 0.9900 .
C36 H36B 0.9900 .
C54 C59 1.398(4) .
C24 H24 0.9500 .
C16 C21 1.390(4) .
C16 C17 1.398(4) .
C62 H62 0.9500 .
C1 H1 0.9500 .
C72 H72A 0.9900 .
C72 H72B 0.9900 .
C21 H21 0.9500 .
C33 H33A 0.9900 .
C33 H33B 0.9900 .
C70 H70A 0.9900 .
C70 H70B 0.9900 .
C29 H29 0.9500 .
C51 H51 0.9500 .
C59 H59 0.9500 .
C59 C58 1.394(4) .
C18 H18 0.9500 .
C18 C19 1.378(5) .
C18 C17 1.395(4) .
C57 H57 0.9500 .
C57 C58 1.383(4) .
C58 H58 0.9500 .
C82 H82A 0.9800 .
C82 H82B 0.9800 .
C82 H82C 0.9800 .
C79 H79A 0.9800 .
C79 H79B 0.9800 .
C79 H79C 0.9800 .
C79 C78 1.498(5) .
C78 C77 1.505(5) .
C19 H19 0.9500 .
C17 H17 0.9500 .
C80 H80A 0.9800 .
C80 H80B 0.9800 .
C80 H80C 0.9800 .
C76 H76A 0.9900 .
C76 H76B 0.9900 .
C76 C75 1.436(6) .
C75 H75A 0.9900 .
C75 H75B 0.9900 .
C77 H77A 0.9800 .
C77 H77B 0.9800 .
C77 H77C 0.9800 .

loop_
_geom_torsion_atom_site_label_1
_geom_torsion_atom_site_label_2
_geom_torsion_atom_site_label_3
_geom_torsion_atom_site_label_4
_geom_torsion
Ru2 N10 C44 C43 0.1(3)
Ru2 N10 C44 C45 179.84(17)
Ru2 N10 C48 C49 3.4(3)
Ru2 N10 C48 C47 -178.32(18)
Ru2 N12 C60 C61 -167.2(2)
Ru2 N12 C64 C65 -14.0(3)
Ru2 N12 C64 C63 169.1(2)
Ru2 N13 C65 C64 10.8(3)
Ru2 N13 C65 C66 -175.2(2)
Ru2 N13 C69 N14 -8.6(3)
Ru2 N13 C69 C68 175.16(19)
Ru2 N9 C43 C44 -5.0(3)
Ru2 N9 C43 C42 176.44(19)
Ru2 N9 C39 C40 -176.1(2)
Ru2 N11 C53 C52 177.29(19)
Ru2 N11 C49 C48 1.3(3)
Ru2 N11 C49 C50 -177.62(19)
Ru2 N15 C73 N14 2.8(4)
Ru2 N15 C73 N16 177.0(2)
Ru2 N15 C74 C75 -153.4(3)
Ru1 N5 C31 N6 -10.0(3)
Ru1 N5 C31 C30 174.33(19)
Ru1 N5 C27 C26 9.1(3)
Ru1 N5 C27 C28 -175.3(2)
Ru1 N3 C15 C14 167.64(19)
Ru1 N3 C11 C10 5.7(3)
Ru1 N3 C11 C12 -170.3(2)
Ru1 N2 C10 C11 7.9(3)
Ru1 N2 C10 C9 -173.57(18)
Ru1 N2 C6 C5 -5.1(3)
Ru1 N2 C6 C7 174.86(17)
Ru1 N4 C22 C23 -165.8(2)
Ru1 N4 C26 C27 -14.4(3)
Ru1 N4 C26 C25 167.3(2)
Ru1 N1 C5 C6 -6.0(3)
Ru1 N1 C5 C4 171.87(19)
Ru1 N1 C1 C2 -169.48(19)
Ru1 N7 C35 N6 -7.0(3)
Ru1 N7 C35 N8 166.56(19)
Ru1 N7 C36 C37 171.55(18)
N10 C44 C43 N9 3.3(3)
N10 C44 C43 C42 -178.1(2)
N10 C44 C45 C46 -0.6(4)
N10 C48 C49 N11 -3.0(3)
N10 C48 C49 C50 175.9(2)
N10 C48 C47 C46 -2.4(4)
N5 C31 C30 C29 2.7(4)
N5 C27 C28 C29 -0.8(4)
N12 C60 C61 C62 -1.4(4)
N12 C64 C65 N13 2.3(3)
N12 C64 C65 C66 -171.5(3)
N12 C64 C63 C62 0.2(4)
N3 C15 C14 C13 2.3(4)
N3 C11 C12 C13 0.5(4)
N13 C65 C66 C67 -1.4(4)
N13 C69 C68 C67 1.2(4)
N2 C10 C11 N3 -8.7(3)
N2 C10 C11 C12 167.1(2)
N2 C10 C9 C8 -1.9(4)
N2 C6 C7 C8 -0.7(4)
N4 C22 C23 C24 -0.4(4)
N4 C26 C27 N5 3.6(3)
N4 C26 C27 C28 -171.7(2)
N4 C26 C25 C24 0.0(4)
N1 C5 C6 N2 7.1(3)
N1 C5 C6 C7 -172.8(2)
N1 C5 C4 C3 -0.8(4)
N9 C43 C42 C41 0.3(4)
N9 C39 C40 C41 -0.4(4)
N11 C53 C52 C51 0.4(4)
N11 C49 C50 C51 -0.4(4)
N15 C74 C75 C76 -49.9(5)
N6 C31 C30 C29 -172.7(2)
N6 C32 C33 C34 -57.1(3)
N14 C69 C68 C67 -175.0(3)
C60 N12 C64 C65 175.0(2)
C60 N12 C64 C63 -1.9(4)
C60 C61 C62 C63 -0.4(4)
C5 N1 C1 C2 1.7(4)
C5 C6 C7 C8 179.2(2)
C5 C4 C3 C2 1.1(4)
C10 N2 C6 C5 176.2(2)
C10 N2 C6 C7 -3.9(3)
C10 C11 C12 C13 -175.1(2)
C31 N5 C27 C26 -171.2(2)
C31 N5 C27 C28 4.3(4)
C31 N6 C35 N7 -38.5(4)
C31 N6 C35 N8 147.3(2)
C31 N6 C32 C33 -103.2(3)
C31 C30 C29 C28 0.9(4)
N16 C76 C75 C74 41.1(6)
C44 N10 C48 C49 -176.2(2)
C44 N10 C48 C47 2.1(4)
C44 C43 C42 C41 -178.1(2)
C44 C45 C46 C47 0.2(4)
C44 C45 C46 C54 178.7(2)
C43 N9 C39 C40 1.9(4)
C43 C44 C45 C46 179.1(2)
C43 C42 C41 C40 1.1(4)
C6 N2 C10 C11 -173.3(2)
C6 N2 C10 C9 5.2(4)
C6 C5 C4 C3 176.8(2)
C6 C7 C8 C9 3.8(4)
C6 C7 C8 C16 -175.5(2)
N8 C34 C33 C32 14.5(3)
C48 N10 C44 C43 179.7(2)
C48 N10 C44 C45 -0.5(3)
C48 C49 C50 C51 -179.2(3)
C48 C47 C46 C45 1.3(4)
C48 C47 C46 C54 -177.2(2)
C64 N12 C60 C61 2.5(4)
C64 C65 C66 C67 172.0(3)
C64 C63 C62 C61 1.0(4)
C15 N3 C11 C10 178.3(2)
C15 N3 C11 C12 2.3(4)
C15 C14 C13 C12 0.5(4)
C65 N13 C69 N14 172.9(2)
C65 N13 C69 C68 -3.4(4)
C65 C64 C63 C62 -176.4(3)
C73 N15 C74 C75 35.3(4)
C73 N14 C69 N13 50.1(3)
C73 N14 C69 C68 -133.7(3)
C73 N14 C70 C71 60.8(3)
C73 N16 C72 C71 17.1(5)
C73 N16 C76 C75 -17.8(5)
C7 C8 C9 C10 -2.5(4)
C7 C8 C16 C21 139.7(3)
C7 C8 C16 C17 -38.1(4)
C11 N3 C15 C14 -3.7(4)
C11 C10 C9 C8 176.4(2)
C11 C12 C13 C14 -1.9(4)
C22 N4 C26 C27 175.7(2)
C22 N4 C26 C25 -2.5(4)
C22 C23 C24 C25 -2.1(4)
C26 N4 C22 C23 2.7(4)
C26 C27 C28 C29 174.3(3)
C26 C25 C24 C23 2.3(4)
C69 N13 C65 C64 -170.5(2)
C69 N13 C65 C66 3.5(4)
C69 N14 C73 N15 -47.2(4)
C69 N14 C73 N16 138.2(3)
C69 N14 C70 C71 -97.2(3)
C69 C68 C67 C66 1.0(4)
C27 N5 C31 N6 170.3(2)
C27 N5 C31 C30 -5.3(4)
C27 C26 C25 C24 -178.0(3)
C27 C28 C29 C30 -1.8(4)
C35 N7 C36 C37 -3.9(3)
C35 N6 C31 N5 48.0(3)
C35 N6 C31 C30 -136.4(3)
C35 N6 C32 C33 61.3(3)
C35 N8 C34 C33 32.5(4)
C35 N8 C38 C37 43.1(3)
C53 N11 C49 C48 179.6(2)
C53 N11 C49 C50 0.7(4)
C53 C52 C51 C50 0.0(4)
C63 C64 C65 N13 179.1(2)
C63 C64 C65 C66 5.3(4)
C49 N11 C53 C52 -0.8(4)
C49 C48 C47 C46 175.6(2)
C49 C50 C51 C52 0.0(4)
C68 C67 C66 C65 -0.8(4)
C42 C41 C40 C39 -1.1(4)
C32 N6 C31 N5 -149.4(2)
C32 N6 C31 C30 26.2(3)
C32 N6 C35 N7 158.4(2)
C32 N6 C35 N8 -15.8(3)
C25 C26 C27 N5 -178.2(2)
C25 C26 C27 C28 6.4(4)
C45 C44 C43 N9 -176.4(2)
C45 C44 C43 C42 2.2(4)
C45 C46 C54 C55 37.8(4)
C45 C46 C54 C59 -142.2(3)
C47 C48 C49 N11 178.9(2)
C47 C48 C49 C50 -2.2(4)
C47 C46 C54 C55 -143.7(3)
C47 C46 C54 C59 36.3(4)
C39 N9 C43 C44 176.8(2)
C39 N9 C43 C42 -1.8(4)
C8 C16 C21 C20 -177.0(2)
C8 C16 C17 C18 178.5(3)
C4 C5 C6 N2 -170.6(2)
C4 C5 C6 C7 9.5(4)
C4 C3 C2 C1 0.0(4)
C3 C2 C1 N1 -1.5(4)
C74 N15 C73 N14 173.8(2)
C74 N15 C73 N16 -12.1(4)
C9 C10 C11 N3 172.9(2)
C9 C10 C11 C12 -11.3(4)
C9 C8 C16 C21 -39.6(4)
C9 C8 C16 C17 142.6(3)
C46 C54 C59 C58 -179.5(3)
C34 N8 C35 N7 153.3(3)
C34 N8 C35 N6 -32.7(4)
C34 N8 C38 C37 -114.9(3)
C56 C55 C54 C46 178.3(2)
C56 C55 C54 C59 -1.7(4)
C56 C57 C58 C59 -1.3(5)
C55 C56 C57 C58 0.1(5)
C55 C54 C59 C58 0.5(4)
C38 N8 C35 N7 -2.9(4)
C38 N8 C35 N6 171.1(2)
C38 N8 C34 C33 -171.0(2)
C38 C37 C36 N7 41.8(3)
C36 N7 C35 N6 168.2(2)
C36 N7 C35 N8 -18.2(4)
C36 C37 C38 N8 -60.2(3)
C54 C59 C58 C57 1.0(5)
C16 C8 C9 C10 176.8(2)
C1 N1 C5 C6 -178.4(2)
C1 N1 C5 C4 -0.5(4)
C72 N16 C73 N15 163.2(3)
C72 N16 C73 N14 -22.4(4)
C72 N16 C76 C75 179.3(4)
C72 C71 C70 N14 -61.9(3)
C21 C20 C19 C18 0.2(5)
C21 C16 C17 C18 0.7(4)
C70 N14 C73 N15 156.6(2)
C70 N14 C73 N16 -18.1(3)
C70 N14 C69 N13 -154.1(2)
C70 N14 C69 C68 22.1(4)
C70 C71 C72 N16 25.6(4)
C57 C56 C55 C54 1.4(4)
C19 C20 C21 C16 -1.3(4)
C19 C18 C17 C16 -1.8(5)
C17 C16 C21 C20 0.9(4)
C17 C18 C19 C20 1.4(5)
C76 N16 C73 N15 2.6(5)
C76 N16 C73 N14 177.1(3)
C76 N16 C72 C71 178.9(3)

loop_
_twin_individual_id
_twin_individual_mass_fraction_refined
1 0.6209(5)
2 0.3791(5)
